data_4347284
loop_
_publ_author_name
'Wen, Yuehong'
'Sheng, Tianlu'
'Zhuo, Chao'
'Zhu, Xiaoquan'
'Hu, Shengmin'
'Cao, Wenhai'
'Li, Haoran'
'Zhang, Hao'
'Wu, Xintao'

_publ_section_title
;
 1D to 3D and Chiral to Noncentrosymmetric Metal-Organic Complexes
 Controlled by the Amount of DEF Solvent: Photoluminescent and NLO
 Properties.
;
_journal_issue 9
_journal_name_full 'Inorganic chemistry'
_journal_page_first 4199
_journal_page_last 4205
_journal_paper_doi 10.1021/acs.inorgchem.5b02961
_journal_volume 55
_journal_year 2016
_chemical_absolute_configuration unk
_chemical_formula_sum 'C29 H45 N5 O12 S2 Zn'
_chemical_formula_weight 785.19
_space_group_IT_number 4
_space_group_name_Hall 'P 2yb'
_space_group_name_H-M_alt 'P 1 21 1'
_symmetry_cell_setting monoclinic
_symmetry_space_group_name_H-M 'P 1 21 1'
_atom_sites_solution_hydrogens geom
_atom_sites_solution_primary direct
_atom_sites_solution_secondary difmap
_audit_creation_method SHELXL-97
_cell_angle_alpha 90.00
_cell_angle_beta 118.197(4)
_cell_angle_gamma 90.00
_cell_formula_units_Z 2
_cell_length_a 9.110(2)
_cell_length_b 23.907(5)
_cell_length_c 9.373(2)
_cell_measurement_reflns_used 5855
_cell_measurement_temperature 293(2)
_cell_measurement_theta_max 27.4816
_cell_measurement_theta_min 2.5368
_cell_volume 1799.1(7)
_computing_cell_refinement 'CrystalClear (Rigaku Inc., 2008)'
_computing_data_collection 'CrystalClear (Rigaku Inc., 2008)'
_computing_data_reduction 'CrystalClear (Rigaku Inc., 2008)'
_computing_structure_refinement 'SHELXL-97 (Sheldrick, 1997)'
_computing_structure_solution 'SHELXS-97 (Sheldrick, 1990)'
_diffrn_ambient_temperature 293(2)
_diffrn_detector_area_resol_mean 28.5714
_diffrn_measured_fraction_theta_full 0.996
_diffrn_measured_fraction_theta_max 0.996
_diffrn_measurement_device_type 'Saturn724+ (2x2 bin mode)'
_diffrn_measurement_method CCD_Profile_fitting
_diffrn_radiation_monochromator graphite
_diffrn_radiation_source 'fine-focus sealed tube'
_diffrn_radiation_type MoK\a
_diffrn_radiation_wavelength 0.71073
_diffrn_reflns_av_R_equivalents 0.0250
_diffrn_reflns_av_sigmaI/netI 0.0578
_diffrn_reflns_limit_h_max 11
_diffrn_reflns_limit_h_min -11
_diffrn_reflns_limit_k_max 30
_diffrn_reflns_limit_k_min -30
_diffrn_reflns_limit_l_max 12
_diffrn_reflns_limit_l_min -12
_diffrn_reflns_number 14455
_diffrn_reflns_theta_full 27.45
_diffrn_reflns_theta_max 27.45
_diffrn_reflns_theta_min 2.47
_exptl_absorpt_coefficient_mu 0.864
_exptl_absorpt_correction_T_max 1.0000
_exptl_absorpt_correction_T_min 0.8813
_exptl_absorpt_correction_type multi-scan
_exptl_crystal_colour Colorless
_exptl_crystal_density_diffrn 1.449
_exptl_crystal_density_method 'not measured'
_exptl_crystal_description Prism
_exptl_crystal_F_000 824
_exptl_crystal_size_max 0.2400
_exptl_crystal_size_mid 0.2100
_exptl_crystal_size_min 0.0800
_refine_diff_density_max 0.245
_refine_diff_density_min -0.235
_refine_diff_density_rms 0.043
_refine_ls_abs_structure_details 'Flack H D (1983), Acta Cryst. A39, 876-881'
_refine_ls_abs_structure_Flack 0.011(6)
_refine_ls_extinction_method none
_refine_ls_goodness_of_fit_ref 0.930
_refine_ls_hydrogen_treatment constr
_refine_ls_matrix_type full
_refine_ls_number_parameters 442
_refine_ls_number_reflns 7576
_refine_ls_number_restraints 1
_refine_ls_restrained_S_all 0.930
_refine_ls_R_factor_all 0.0383
_refine_ls_R_factor_gt 0.0282
_refine_ls_shift/su_max 0.001
_refine_ls_shift/su_mean 0.000
_refine_ls_structure_factor_coef Fsqd
_refine_ls_weighting_details 'calc w=1/[\s^2^(Fo^2^)+(0.0218P)^2^+0.0000P] where P=(Fo^2^+2Fc^2^)/3'
_refine_ls_weighting_scheme calc
_refine_ls_wR_factor_gt 0.0573
_refine_ls_wR_factor_ref 0.0596
_reflns_number_gt 5832
_reflns_number_total 7576
_reflns_threshold_expression >2sigma(I)
_cod_data_source_file ic5b02961_si_002.cif
_cod_data_source_block 2X
_cod_depositor_comments
;
The following automatic conversions were performed:

data item '_exptl_absorpt_correction_type' value 'Multi-scan' was
changed to 'multi-scan' in accordance with the
/home/saulius/struct/COD-crude-data/automatic-downloads/DataCite-retrospective/ACS/depositions/lib/dictionaries/cif_core.dic
dictionary named 'cif_core.dic' version 2.4.2 last updated on
2011-04-26.

Automatic conversion script
Id: cif_fix_values 6909 2019-04-08 15:41:33Z antanas 
;
_cod_original_cell_volume 1799.1(8)
_cod_original_sg_symbol_H-M P2(1)
_cod_database_code 4347284

loop_
_symmetry_equiv_pos_as_xyz
'x, y, z'
'-x, y+1/2, -z'

loop_
_atom_site_label
_atom_site_type_symbol
_atom_site_fract_x
_atom_site_fract_y
_atom_site_fract_z
_atom_site_U_iso_or_equiv
_atom_site_adp_type
_atom_site_occupancy
_atom_site_symmetry_multiplicity
_atom_site_calc_flag
_atom_site_refinement_flags
Zn1 Zn 0.90189(3) 0.380738(11) 0.45526(3) 0.02749(7) Uani 1 1 d .
S1 S 0.44746(8) 0.46176(3) 0.64629(8) 0.03325(15) Uani 1 1 d .
S2 S 0.56491(9) 0.78170(3) 0.55198(9) 0.04132(17) Uani 1 1 d .
C1 C 0.9803(3) 0.44546(10) 0.7481(3) 0.0348(6) Uani 1 1 d .
H1A H 1.0993 0.4411 0.7887 0.042 Uiso 1 1 calc R
H1B H 0.9614 0.4571 0.8373 0.042 Uiso 1 1 calc R
C2 C 0.9135(4) 0.48933(10) 0.6163(3) 0.0364(6) Uani 1 1 d .
H2A H 0.7940 0.4928 0.5734 0.044 Uiso 1 1 calc R
H2B H 0.9637 0.5253 0.6609 0.044 Uiso 1 1 calc R
C3 C 0.8665(4) 0.51009(10) 0.3424(3) 0.0391(6) Uani 1 1 d .
H3A H 0.7473 0.5046 0.2971 0.047 Uiso 1 1 calc R
H3B H 0.8978 0.4982 0.2614 0.047 Uiso 1 1 calc R
C4 C 0.9029(3) 0.57173(11) 0.3729(3) 0.0338(6) Uani 1 1 d .
C5 C 1.0371(3) 0.59612(11) 0.3647(3) 0.0394(7) Uani 1 1 d .
H5A H 1.1062 0.5743 0.3397 0.047 Uiso 1 1 calc R
C6 C 1.0683(3) 0.65266(12) 0.3937(3) 0.0462(7) Uani 1 1 d .
H6A H 1.1577 0.6679 0.3851 0.055 Uiso 1 1 calc R
C7 C 0.8473(4) 0.66307(13) 0.4386(4) 0.0546(8) Uani 1 1 d .
H7A H 0.7798 0.6859 0.4635 0.066 Uiso 1 1 calc R
C8 C 0.8066(4) 0.60765(12) 0.4100(4) 0.0464(7) Uani 1 1 d .
H8A H 0.7137 0.5940 0.4156 0.056 Uiso 1 1 calc R
C9 C 0.9603(3) 0.34610(11) 0.8028(3) 0.0336(6) Uani 1 1 d .
H9A H 1.0772 0.3405 0.8345 0.040 Uiso 1 1 calc R
H9B H 0.9019 0.3118 0.7526 0.040 Uiso 1 1 calc R
C10 C 0.9426(3) 0.35712(10) 0.9528(3) 0.0292(5) Uani 1 1 d .
C11 C 1.0746(3) 0.37737(13) 1.0929(3) 0.0360(5) Uani 1 1 d .
H11A H 1.1757 0.3854 1.0954 0.043 Uiso 1 1 calc R
C12 C 1.0553(3) 0.38554(13) 1.2287(3) 0.0353(5) Uani 1 1 d .
H12A H 1.1460 0.3988 1.3219 0.042 Uiso 1 1 calc R
C13 C 0.7840(3) 0.35771(11) 1.0961(3) 0.0385(6) Uani 1 1 d .
H13A H 0.6832 0.3513 1.0958 0.046 Uiso 1 1 calc R
C14 C 0.7926(3) 0.34850(11) 0.9550(3) 0.0388(6) Uani 1 1 d .
H14A H 0.6990 0.3366 0.8621 0.047 Uiso 1 1 calc R
C15 C 0.5148(3) 0.57169(11) 0.6414(3) 0.0350(6) Uani 1 1 d .
H15A H 0.4147 0.5722 0.5456 0.042 Uiso 1 1 calc R
C16 C 0.5677(3) 0.52341(10) 0.7256(3) 0.0313(6) Uani 1 1 d .
C17 C 0.7186(3) 0.52144(12) 0.8703(3) 0.0385(6) Uani 1 1 d .
H17A H 0.7523 0.4884 0.9294 0.046 Uiso 1 1 calc R
C18 C 0.8159(4) 0.56809(12) 0.9242(3) 0.0442(7) Uani 1 1 d .
H18A H 0.9178 0.5662 1.0179 0.053 Uiso 1 1 calc R
C19 C 0.7642(3) 0.61913(12) 0.8399(3) 0.0365(6) Uani 1 1 d .
C20 C 0.8580(4) 0.66945(13) 0.8913(4) 0.0495(8) Uani 1 1 d .
H20A H 0.9610 0.6694 0.9840 0.059 Uiso 1 1 calc R
C21 C 0.7984(4) 0.71801(13) 0.8058(4) 0.0501(8) Uani 1 1 d .
H21A H 0.8620 0.7505 0.8404 0.060 Uiso 1 1 calc R
C22 C 0.6419(3) 0.71950(11) 0.6658(3) 0.0353(6) Uani 1 1 d .
C23 C 0.5521(3) 0.67175(11) 0.6138(3) 0.0369(6) Uani 1 1 d .
H23A H 0.4499 0.6727 0.5203 0.044 Uiso 1 1 calc R
C24 C 0.6086(3) 0.62098(11) 0.6965(3) 0.0339(6) Uani 1 1 d .
C25 C 0.4187(4) 0.61373(15) 0.9870(4) 0.0663(10) Uani 1 1 d .
H25A H 0.4605 0.5862 1.0734 0.080 Uiso 1 1 calc R
H25B H 0.5006 0.6178 0.9492 0.080 Uiso 1 1 calc R
C26 C 0.2600(5) 0.59299(17) 0.8515(5) 0.0929(14) Uani 1 1 d .
H26A H 0.2792 0.5578 0.8139 0.139 Uiso 1 1 calc R
H26B H 0.2194 0.6196 0.7644 0.139 Uiso 1 1 calc R
H26C H 0.1790 0.5882 0.8886 0.139 Uiso 1 1 calc R
C27 C 0.3542(5) 0.66733(16) 1.1671(5) 0.0722(11) Uani 1 1 d .
H27A H 0.3451 0.7023 1.2058 0.087 Uiso 1 1 calc R
C28 C 0.4116(8) 0.7190(2) 0.9664(6) 0.1216(19) Uani 1 1 d .
H28A H 0.3802 0.7101 0.8547 0.146 Uiso 1 1 calc R
H28B H 0.3338 0.7468 0.9663 0.146 Uiso 1 1 calc R
C29 C 0.5709(9) 0.7415(3) 1.0401(8) 0.155(3) Uani 1 1 d .
H29A H 0.5730 0.7746 0.9830 0.233 Uiso 1 1 calc R
H29B H 0.6480 0.7146 1.0379 0.233 Uiso 1 1 calc R
H29C H 0.6019 0.7509 1.1503 0.233 Uiso 1 1 calc R
N1 N 0.8951(2) 0.39169(8) 0.6821(2) 0.0272(5) Uani 1 1 d .
H1C H 0.7864 0.3966 0.6566 0.033 Uiso 1 1 calc R
N2 N 0.9516(3) 0.47364(8) 0.4855(2) 0.0288(5) Uani 1 1 d .
H2C H 1.0631 0.4785 0.5241 0.035 Uiso 1 1 calc R
N3 N 0.9768(3) 0.68648(10) 0.4332(3) 0.0493(6) Uani 1 1 d .
N4 N 0.9141(2) 0.37548(9) 1.2341(2) 0.0294(4) Uani 1 1 d .
N5 N 0.3990(4) 0.66702(12) 1.0507(4) 0.0709(9) Uani 1 1 d .
O1 O 1.1590(2) 0.35966(7) 0.60045(19) 0.0356(4) Uani 1 1 d .
H1D H 1.1925 0.3376 0.5510 0.043 Uiso 1 1 d R
H1E H 1.2202 0.3886 0.6296 0.043 Uiso 1 1 d R
O2 O 0.6442(2) 0.39487(8) 0.33489(19) 0.0404(5) Uani 1 1 d .
H2D H 0.6113 0.4100 0.2428 0.048 Uiso 1 1 d R
H2E H 0.5887 0.3653 0.3258 0.048 Uiso 1 1 d R
O3 O 0.8458(2) 0.29232(7) 0.4411(2) 0.0387(4) Uani 1 1 d .
H3C H 0.7748 0.2865 0.4740 0.046 Uiso 1 1 d R
H3D H 0.9346 0.2743 0.4994 0.046 Uiso 1 1 d R
O4 O 0.3084(3) 0.47725(8) 0.4924(2) 0.0554(6) Uani 1 1 d .
O5 O 0.3878(3) 0.44559(9) 0.7592(2) 0.0574(6) Uani 1 1 d .
O6 O 0.5570(2) 0.42162(8) 0.6349(3) 0.0587(6) Uani 1 1 d .
O7 O 0.3879(2) 0.77216(8) 0.4470(2) 0.0482(5) Uani 1 1 d .
O8 O 0.6566(3) 0.78668(9) 0.4617(3) 0.0710(8) Uani 1 1 d .
O9 O 0.5960(3) 0.82590(8) 0.6684(3) 0.0628(6) Uani 1 1 d .
O10 O 0.3243(4) 0.62794(11) 1.2272(3) 0.0773(8) Uani 1 1 d .
O11 O 0.4605(3) 0.45734(12) 0.0805(3) 0.0923(9) Uani 1 1 d .
H11B H 0.4262 0.4558 -0.0208 0.111 Uiso 1 1 d R
H11C H 0.3898 0.4753 0.0975 0.111 Uiso 1 1 d R
O12 O 0.2612(4) 0.51373(11) 0.1797(3) 0.0911(9) Uani 1 1 d .
H12B H 0.2801 0.5487 0.1895 0.109 Uiso 1 1 d R
H12C H 0.2741 0.5012 0.2696 0.109 Uiso 1 1 d R

loop_
_atom_site_aniso_label
_atom_site_aniso_U_11
_atom_site_aniso_U_22
_atom_site_aniso_U_33
_atom_site_aniso_U_23
_atom_site_aniso_U_13
_atom_site_aniso_U_12
Zn1 0.03243(14) 0.03147(14) 0.02311(12) -0.00055(14) 0.01684(11) -0.00026(15)
S1 0.0329(3) 0.0336(4) 0.0366(4) -0.0007(3) 0.0193(3) -0.0019(3)
S2 0.0408(4) 0.0321(4) 0.0611(5) -0.0005(3) 0.0322(4) 0.0013(3)
C1 0.0470(16) 0.0340(15) 0.0300(13) -0.0018(11) 0.0236(13) 0.0018(12)
C2 0.0519(17) 0.0310(14) 0.0351(14) -0.0032(12) 0.0277(13) 0.0014(12)
C3 0.0495(17) 0.0336(15) 0.0314(14) 0.0005(12) 0.0169(13) -0.0029(13)
C4 0.0390(15) 0.0367(15) 0.0260(13) 0.0058(11) 0.0157(12) 0.0030(12)
C5 0.0423(16) 0.0367(16) 0.0471(16) 0.0018(13) 0.0276(14) 0.0069(13)
C6 0.0386(16) 0.0448(18) 0.0622(19) 0.0006(15) 0.0295(15) -0.0065(14)
C7 0.063(2) 0.0421(18) 0.081(2) 0.0022(16) 0.0527(19) 0.0098(16)
C8 0.0468(18) 0.0379(17) 0.070(2) 0.0042(15) 0.0404(16) 0.0004(14)
C9 0.0453(16) 0.0340(14) 0.0270(13) 0.0037(11) 0.0216(12) 0.0036(12)
C10 0.0384(14) 0.0294(13) 0.0257(12) 0.0031(10) 0.0200(12) 0.0023(11)
C11 0.0339(12) 0.0504(15) 0.0280(11) 0.0047(15) 0.0180(10) -0.0003(15)
C12 0.0344(12) 0.0469(15) 0.0243(11) -0.0053(14) 0.0137(10) -0.0086(15)
C13 0.0430(16) 0.0493(16) 0.0316(14) -0.0064(11) 0.0244(13) -0.0100(13)
C14 0.0399(15) 0.0525(17) 0.0233(13) -0.0068(12) 0.0143(12) -0.0138(13)
C15 0.0292(14) 0.0410(16) 0.0309(14) -0.0026(12) 0.0109(12) -0.0031(12)
C16 0.0298(14) 0.0339(15) 0.0318(13) -0.0005(12) 0.0159(11) -0.0014(11)
C17 0.0423(16) 0.0407(16) 0.0298(14) 0.0032(12) 0.0146(13) 0.0045(13)
C18 0.0364(16) 0.0508(19) 0.0346(15) -0.0015(14) 0.0079(13) 0.0005(14)
C19 0.0304(15) 0.0400(16) 0.0367(15) -0.0029(12) 0.0138(12) -0.0021(12)
C20 0.0337(16) 0.0495(19) 0.0495(18) -0.0052(15) 0.0066(14) -0.0055(14)
C21 0.0392(17) 0.0416(18) 0.061(2) -0.0079(16) 0.0170(15) -0.0125(14)
C22 0.0329(14) 0.0343(15) 0.0445(15) -0.0044(12) 0.0231(13) -0.0025(12)
C23 0.0302(14) 0.0392(16) 0.0397(15) 0.0011(12) 0.0154(12) -0.0017(12)
C24 0.0301(14) 0.0360(15) 0.0363(15) 0.0002(12) 0.0164(12) -0.0016(12)
C25 0.085(3) 0.068(2) 0.068(2) -0.0088(19) 0.054(2) 0.000(2)
C26 0.103(3) 0.111(4) 0.067(3) -0.014(2) 0.042(3) 0.003(3)
C27 0.089(3) 0.064(3) 0.077(3) -0.021(2) 0.050(2) -0.001(2)
C28 0.165(6) 0.076(3) 0.147(5) 0.000(3) 0.093(5) 0.010(4)
C29 0.188(7) 0.132(5) 0.215(7) -0.010(4) 0.153(7) -0.023(5)
N1 0.0272(10) 0.0353(14) 0.0231(9) 0.0027(9) 0.0150(8) 0.0020(9)
N2 0.0324(11) 0.0300(12) 0.0267(11) -0.0002(9) 0.0162(9) 0.0007(10)
N3 0.0545(16) 0.0357(14) 0.0664(17) 0.0010(12) 0.0357(14) 0.0028(12)
N4 0.0366(10) 0.0309(11) 0.0264(9) -0.0043(11) 0.0197(8) -0.0033(11)
N5 0.107(3) 0.0557(18) 0.076(2) -0.0023(15) 0.065(2) 0.0027(17)
O1 0.0341(9) 0.0405(11) 0.0376(10) -0.0067(8) 0.0215(8) -0.0019(8)
O2 0.0306(9) 0.0519(13) 0.0359(9) 0.0136(9) 0.0135(7) -0.0012(8)
O3 0.0442(11) 0.0347(11) 0.0445(11) 0.0019(8) 0.0271(9) -0.0020(9)
O4 0.0497(13) 0.0440(13) 0.0497(13) 0.0040(10) 0.0046(10) -0.0123(11)
O5 0.0692(14) 0.0686(14) 0.0517(12) -0.0153(11) 0.0428(11) -0.0323(12)
O6 0.0458(12) 0.0438(12) 0.0921(16) -0.0167(11) 0.0373(12) 0.0016(10)
O7 0.0397(11) 0.0533(13) 0.0491(12) 0.0025(10) 0.0189(10) -0.0003(10)
O8 0.0865(18) 0.0447(13) 0.126(2) 0.0208(14) 0.0863(18) 0.0101(12)
O9 0.0515(13) 0.0456(13) 0.0778(15) -0.0190(12) 0.0194(12) 0.0097(11)
O10 0.113(2) 0.0747(18) 0.0731(18) -0.0079(14) 0.0672(17) -0.0130(16)
O11 0.0901(19) 0.141(2) 0.0463(13) 0.0358(16) 0.0328(13) 0.0579(18)
O12 0.141(3) 0.0810(19) 0.0758(17) 0.0056(15) 0.0714(19) 0.0055(18)

loop_
_atom_type_symbol
_atom_type_description
_atom_type_scat_dispersion_real
_atom_type_scat_dispersion_imag
_atom_type_scat_source
C C 0.0033 0.0016 'International Tables Vol C Tables 4.2.6.8 and 6.1.1.4'
H H 0.0000 0.0000 'International Tables Vol C Tables 4.2.6.8 and 6.1.1.4'
N N 0.0061 0.0033 'International Tables Vol C Tables 4.2.6.8 and 6.1.1.4'
O O 0.0106 0.0060 'International Tables Vol C Tables 4.2.6.8 and 6.1.1.4'
S S 0.1246 0.1234 'International Tables Vol C Tables 4.2.6.8 and 6.1.1.4'
Zn Zn 0.2839 1.4301 'International Tables Vol C Tables 4.2.6.8 and 6.1.1.4'

loop_
_geom_angle_atom_site_label_1
_geom_angle_atom_site_label_2
_geom_angle_atom_site_label_3
_geom_angle
_geom_angle_site_symmetry_1
_geom_angle_site_symmetry_3
O2 Zn1 N4 92.63(7) . 1_554
O2 Zn1 O1 172.30(6) . .
N4 Zn1 O1 93.45(7) 1_554 .
O2 Zn1 O3 87.28(7) . .
N4 Zn1 O3 90.11(7) 1_554 .
O1 Zn1 O3 87.98(7) . .
O2 Zn1 N1 87.98(7) . .
N4 Zn1 N1 176.26(9) 1_554 .
O1 Zn1 N1 86.26(6) . .
O3 Zn1 N1 93.61(7) . .
O2 Zn1 N2 90.92(7) . .
N4 Zn1 N2 94.62(8) 1_554 .
O1 Zn1 N2 93.30(7) . .
O3 Zn1 N2 175.02(7) . .
N1 Zn1 N2 81.68(7) . .
O6 S1 O4 114.32(14) . .
O6 S1 O5 113.09(13) . .
O4 S1 O5 109.98(14) . .
O6 S1 C16 105.96(12) . .
O4 S1 C16 106.31(12) . .
O5 S1 C16 106.57(12) . .
O8 S2 O9 114.79(15) . .
O8 S2 O7 112.22(14) . .
O9 S2 O7 112.54(12) . .
O8 S2 C22 104.34(13) . .
O9 S2 C22 106.16(13) . .
O7 S2 C22 105.81(12) . .
N1 C1 C2 109.41(19) . .
N1 C1 H1A 109.8 . .
C2 C1 H1A 109.8 . .
N1 C1 H1B 109.8 . .
C2 C1 H1B 109.8 . .
H1A C1 H1B 108.2 . .
N2 C2 C1 110.0(2) . .
N2 C2 H2A 109.7 . .
C1 C2 H2A 109.7 . .
N2 C2 H2B 109.7 . .
C1 C2 H2B 109.7 . .
H2A C2 H2B 108.2 . .
N2 C3 C4 115.5(2) . .
N2 C3 H3A 108.4 . .
C4 C3 H3A 108.4 . .
N2 C3 H3B 108.4 . .
C4 C3 H3B 108.4 . .
H3A C3 H3B 107.5 . .
C8 C4 C5 115.6(3) . .
C8 C4 C3 123.1(2) . .
C5 C4 C3 121.3(2) . .
C6 C5 C4 120.3(3) . .
C6 C5 H5A 119.8 . .
C4 C5 H5A 119.8 . .
N3 C6 C5 123.4(3) . .
N3 C6 H6A 118.3 . .
C5 C6 H6A 118.3 . .
N3 C7 C8 124.3(3) . .
N3 C7 H7A 117.8 . .
C8 C7 H7A 117.8 . .
C7 C8 C4 120.3(3) . .
C7 C8 H8A 119.8 . .
C4 C8 H8A 119.8 . .
N1 C9 C10 113.69(19) . .
N1 C9 H9A 108.8 . .
C10 C9 H9A 108.8 . .
N1 C9 H9B 108.8 . .
C10 C9 H9B 108.8 . .
H9A C9 H9B 107.7 . .
C11 C10 C14 117.2(2) . .
C11 C10 C9 121.1(2) . .
C14 C10 C9 121.7(2) . .
C12 C11 C10 119.5(2) . .
C12 C11 H11A 120.2 . .
C10 C11 H11A 120.2 . .
N4 C12 C11 123.8(2) . .
N4 C12 H12A 118.1 . .
C11 C12 H12A 118.1 . .
N4 C13 C14 123.3(2) . .
N4 C13 H13A 118.3 . .
C14 C13 H13A 118.3 . .
C13 C14 C10 119.5(2) . .
C13 C14 H14A 120.3 . .
C10 C14 H14A 120.3 . .
C16 C15 C24 121.0(2) . .
C16 C15 H15A 119.5 . .
C24 C15 H15A 119.5 . .
C15 C16 C17 120.6(2) . .
C15 C16 S1 119.01(19) . .
C17 C16 S1 120.4(2) . .
C18 C17 C16 119.9(3) . .
C18 C17 H17A 120.0 . .
C16 C17 H17A 120.0 . .
C17 C18 C19 120.9(2) . .
C17 C18 H18A 119.5 . .
C19 C18 H18A 119.5 . .
C18 C19 C24 118.5(3) . .
C18 C19 C20 123.7(2) . .
C24 C19 C20 117.7(3) . .
C21 C20 C19 120.7(3) . .
C21 C20 H20A 119.6 . .
C19 C20 H20A 119.6 . .
C20 C21 C22 120.9(3) . .
C20 C21 H21A 119.6 . .
C22 C21 H21A 119.6 . .
C23 C22 C21 119.2(3) . .
C23 C22 S2 119.4(2) . .
C21 C22 S2 121.3(2) . .
C22 C23 C24 122.0(2) . .
C22 C23 H23A 119.0 . .
C24 C23 H23A 119.0 . .
C23 C24 C15 121.6(2) . .
C23 C24 C19 119.5(3) . .
C15 C24 C19 119.0(2) . .
N5 C25 C26 112.6(3) . .
N5 C25 H25A 109.1 . .
C26 C25 H25A 109.1 . .
N5 C25 H25B 109.1 . .
C26 C25 H25B 109.1 . .
H25A C25 H25B 107.8 . .
C25 C26 H26A 109.5 . .
C25 C26 H26B 109.5 . .
H26A C26 H26B 109.5 . .
C25 C26 H26C 109.5 . .
H26A C26 H26C 109.5 . .
H26B C26 H26C 109.5 . .
O10 C27 N5 127.5(3) . .
O10 C27 H27A 116.3 . .
N5 C27 H27A 116.3 . .
C29 C28 N5 112.3(5) . .
C29 C28 H28A 109.1 . .
N5 C28 H28A 109.1 . .
C29 C28 H28B 109.1 . .
N5 C28 H28B 109.1 . .
H28A C28 H28B 107.9 . .
C28 C29 H29A 109.5 . .
C28 C29 H29B 109.5 . .
H29A C29 H29B 109.5 . .
C28 C29 H29C 109.5 . .
H29A C29 H29C 109.5 . .
H29B C29 H29C 109.5 . .
C1 N1 C9 112.28(18) . .
C1 N1 Zn1 105.24(13) . .
C9 N1 Zn1 118.22(14) . .
C1 N1 H1C 106.8 . .
C9 N1 H1C 106.8 . .
Zn1 N1 H1C 106.8 . .
C2 N2 C3 112.19(19) . .
C2 N2 Zn1 104.07(14) . .
C3 N2 Zn1 118.61(15) . .
C2 N2 H2C 107.1 . .
C3 N2 H2C 107.1 . .
Zn1 N2 H2C 107.1 . .
C7 N3 C6 116.0(2) . .
C12 N4 C13 116.62(19) . .
C12 N4 Zn1 121.41(15) . 1_556
C13 N4 Zn1 121.77(15) . 1_556
C27 N5 C25 119.1(3) . .
C27 N5 C28 123.6(3) . .
C25 N5 C28 117.0(3) . .
Zn1 O1 H1D 111.5 . .
Zn1 O1 H1E 111.6 . .
H1D O1 H1E 109.4 . .
Zn1 O2 H2D 112.6 . .
Zn1 O2 H2E 112.5 . .
H2D O2 H2E 110.2 . .
Zn1 O3 H3C 109.6 . .
Zn1 O3 H3D 109.4 . .
H3C O3 H3D 109.8 . .
H11B O11 H11C 108.7 . .
H12B O12 H12C 108.3 . .

loop_
_geom_bond_atom_site_label_1
_geom_bond_atom_site_label_2
_geom_bond_distance
_geom_bond_site_symmetry_2
Zn1 O2 2.0961(17) .
Zn1 N4 2.1318(17) 1_554
Zn1 O1 2.1401(17) .
Zn1 O3 2.1638(18) .
Zn1 N1 2.1719(17) .
Zn1 N2 2.258(2) .
S1 O6 1.4245(19) .
S1 O4 1.448(2) .
S1 O5 1.4518(19) .
S1 C16 1.776(3) .
S2 O8 1.447(2) .
S2 O9 1.447(2) .
S2 O7 1.4562(19) .
S2 C22 1.770(3) .
C1 N1 1.478(3) .
C1 C2 1.512(3) .
C1 H1A 0.9700 .
C1 H1B 0.9700 .
C2 N2 1.472(3) .
C2 H2A 0.9700 .
C2 H2B 0.9700 .
C3 N2 1.476(3) .
C3 C4 1.508(3) .
C3 H3A 0.9700 .
C3 H3B 0.9700 .
C4 C8 1.385(4) .
C4 C5 1.389(4) .
C5 C6 1.381(4) .
C5 H5A 0.9300 .
C6 N3 1.333(3) .
C6 H6A 0.9300 .
C7 N3 1.329(4) .
C7 C8 1.368(4) .
C7 H7A 0.9300 .
C8 H8A 0.9300 .
C9 N1 1.478(3) .
C9 C10 1.512(3) .
C9 H9A 0.9700 .
C9 H9B 0.9700 .
C10 C11 1.383(3) .
C10 C14 1.392(3) .
C11 C12 1.379(3) .
C11 H11A 0.9300 .
C12 N4 1.333(3) .
C12 H12A 0.9300 .
C13 N4 1.345(3) .
C13 C14 1.378(3) .
C13 H13A 0.9300 .
C14 H14A 0.9300 .
C15 C16 1.352(3) .
C15 C24 1.403(4) .
C15 H15A 0.9300 .
C16 C17 1.404(3) .
C17 C18 1.364(4) .
C17 H17A 0.9300 .
C18 C19 1.408(4) .
C18 H18A 0.9300 .
C19 C24 1.421(4) .
C19 C20 1.421(4) .
C20 C21 1.369(4) .
C20 H20A 0.9300 .
C21 C22 1.410(4) .
C21 H21A 0.9300 .
C22 C23 1.354(4) .
C23 C24 1.401(4) .
C23 H23A 0.9300 .
C25 N5 1.453(4) .
C25 C26 1.488(5) .
C25 H25A 0.9700 .
C25 H25B 0.9700 .
C26 H26A 0.9600 .
C26 H26B 0.9600 .
C26 H26C 0.9600 .
C27 O10 1.193(4) .
C27 N5 1.334(4) .
C27 H27A 0.9300 .
C28 C29 1.388(6) .
C28 N5 1.507(5) .
C28 H28A 0.9700 .
C28 H28B 0.9700 .
C29 H29A 0.9600 .
C29 H29B 0.9600 .
C29 H29C 0.9600 .
N1 H1C 0.9100 .
N2 H2C 0.9100 .
N4 Zn1 2.1318(17) 1_556
O1 H1D 0.8493 .
O1 H1E 0.8495 .
O2 H2D 0.8492 .
O2 H2E 0.8493 .
O3 H3C 0.8495 .
O3 H3D 0.8494 .
O11 H11B 0.8491 .
O11 H11C 0.8495 .
O12 H12B 0.8493 .
O12 H12C 0.8491 .

loop_
_geom_hbond_atom_site_label_D
_geom_hbond_atom_site_label_H
_geom_hbond_atom_site_label_A
_geom_hbond_distance_DH
_geom_hbond_distance_HA
_geom_hbond_distance_DA
_geom_hbond_angle_DHA
_geom_hbond_site_symmetry_A
N1 H1C O6 0.91 2.09 2.984(3) 167.6 .
O1 H1D O8 0.85 1.88 2.670(3) 154.0 2_746
O1 H1E O5 0.85 1.98 2.801(3) 163.4 1_655
O2 H2D O11 0.85 1.87 2.635(3) 148.6 .
O2 H2E O9 0.85 1.95 2.729(3) 151.6 2_646
O3 H3C O7 0.85 1.98 2.825(3) 179.1 2_646
O11 H11B O5 0.85 1.94 2.776(3) 169.2 1_554
O11 H11C O12 0.85 1.91 2.751(4) 168.7 .
O12 H12B O10 0.85 1.93 2.782(4) 175.9 1_554
O12 H12C O4 0.85 2.04 2.889(3) 175.6 .
